data_7215068
loop_
_publ_author_name
'Ji, Wen-Juan'
'Hu, Man-Cheng'
'Li, Shu-Ni'
'Jiang, Yu-Cheng'
'Zhai, Quan-Guo'

_publ_section_title
;
 Ionic liquids used for synthesis of supramolecular isomeric
 open-frameworks as photocatalysts for visible-light-driven degradation of
 organic dyes
;
_journal_issue 17
_journal_name_full CrystEngComm
_journal_page_first 3474
_journal_paper_doi 10.1039/c4ce00014e
_journal_volume 16
_journal_year 2014
_chemical_formula_moiety 'C36 H34 N4 O16 Zn3'
_chemical_formula_sum 'C36 H34 N4 O16 Zn3'
_chemical_formula_weight 974.78
_chemical_name_systematic
; 
 ? 
;
_space_group_IT_number 70
_symmetry_cell_setting orthorhombic
_symmetry_space_group_name_Hall '-F 2uv 2vw'
_symmetry_space_group_name_H-M 'F d d d :2'
_atom_sites_solution_hydrogens geom
_atom_sites_solution_primary direct
_atom_sites_solution_secondary difmap
_audit_creation_method SHELXL-97
_cell_angle_alpha 90.00
_cell_angle_beta 90.00
_cell_angle_gamma 90.00
_cell_formula_units_Z 16
_cell_length_a 19.7430(3)
_cell_length_b 26.8524(5)
_cell_length_c 29.2175(5)
_cell_measurement_reflns_used 5167
_cell_measurement_temperature 293(2)
_cell_measurement_theta_max 28.6389
_cell_measurement_theta_min 3.2523
_cell_volume 15489.6(5)
_computing_cell_refinement 'Bruker FRAMBO'
_computing_data_collection 'Bruker FRAMBO'
_computing_data_reduction 'Bruker SAINT'
_computing_molecular_graphics 'Bruker SHELXTL'
_computing_publication_material 'Bruker SHELXTL'
_computing_structure_refinement 'SHELXL-97 (Sheldrick, 1997)'
_computing_structure_solution 'SHELXS-97 (Sheldrick, 1990)'
_diffrn_ambient_temperature 293(2)
_diffrn_measured_fraction_theta_full 0.997
_diffrn_measured_fraction_theta_max 0.997
_diffrn_measurement_device_type 'multiwire proportional'
_diffrn_measurement_method 'phi and omega scans'
_diffrn_radiation_monochromator graphite
_diffrn_radiation_source 'fine-focus sealed tube'
_diffrn_radiation_type MoK\a
_diffrn_radiation_wavelength 0.71073
_diffrn_reflns_av_R_equivalents 0.0192
_diffrn_reflns_av_sigmaI/netI 0.0215
_diffrn_reflns_limit_h_max 24
_diffrn_reflns_limit_h_min -11
_diffrn_reflns_limit_k_max 33
_diffrn_reflns_limit_k_min -24
_diffrn_reflns_limit_l_max 32
_diffrn_reflns_limit_l_min -36
_diffrn_reflns_number 10043
_diffrn_reflns_theta_full 26.37
_diffrn_reflns_theta_max 26.37
_diffrn_reflns_theta_min 3.26
_exptl_absorpt_coefficient_mu 1.923
_exptl_absorpt_correction_T_max 1.00000
_exptl_absorpt_correction_T_min 0.80827
_exptl_absorpt_correction_type multi-scan
_exptl_absorpt_process_details SADABS
_exptl_crystal_colour colorless
_exptl_crystal_density_diffrn 1.672
_exptl_crystal_density_method 'not measured'
_exptl_crystal_description block
_exptl_crystal_F_000 7936
_exptl_crystal_size_max 0.65
_exptl_crystal_size_mid 0.52
_exptl_crystal_size_min 0.47
_platon_squeeze_details
;
loop_
  _platon_squeeze_void_nr
  _platon_squeeze_void_average_x
  _platon_squeeze_void_average_y
  _platon_squeeze_void_average_z
  _platon_squeeze_void_volume
  _platon_squeeze_void_count_electrons
         1     0.751     0.002     0.020    8074.3     -64.4
;
_refine_diff_density_max 0.459
_refine_diff_density_min -0.433
_refine_diff_density_rms 0.103
_refine_ls_extinction_method none
_refine_ls_goodness_of_fit_ref 1.014
_refine_ls_hydrogen_treatment constr
_refine_ls_matrix_type full
_refine_ls_number_parameters 186
_refine_ls_number_reflns 3955
_refine_ls_number_restraints 0
_refine_ls_restrained_S_all 1.014
_refine_ls_R_factor_all 0.0315
_refine_ls_R_factor_gt 0.0291
_refine_ls_shift/su_max 0.001
_refine_ls_shift/su_mean 0.000
_refine_ls_structure_factor_coef Fsqd
_refine_ls_weighting_details 'calc w=1/[\s^2^(Fo^2^)+(0.0789P)^2^+38.0287P] where P=(Fo^2^+2Fc^2^)/3'
_refine_ls_weighting_scheme calc
_refine_ls_wR_factor_gt 0.1070
_refine_ls_wR_factor_ref 0.1083
_reflns_number_gt 3625
_reflns_number_total 3955
_reflns_threshold_expression >2sigma(I)
_cod_data_source_file c4ce00014e2.cif
_cod_data_source_block 2
_cod_depositor_comments
;
The following automatic conversions were performed:

'_symmetry_cell_setting' value 'Orthorhombic' changed to
'orthorhombic' according to
/usr/data/users/saulius/crontab/automatic-downloads/current/RSC/lib/dictionaries/cif_core.dic
dictionary named 'cif_core.dic' version 2.4.2 from
2011-04-26.

'_exptl_absorpt_correction_type' value 'Multi-scan'
changed to 'multi-scan' according to
/usr/data/users/saulius/crontab/automatic-downloads/current/RSC/lib/dictionaries/cif_core.dic
dictionary named 'cif_core.dic' version 2.4.2 from 2011-04-26.

Automatic conversion script
Id: cif_fix_values 2281 2013-09-26 08:29:07Z andrius 
;
_cod_original_sg_symbol_H-M Fddd
_cod_database_code 7215068

loop_
_symmetry_equiv_pos_as_xyz
'x, y, z'
'-x+3/4, -y+3/4, z'
'-x+3/4, y, -z+3/4'
'x, -y+3/4, -z+3/4'
'x, y+1/2, z+1/2'
'-x+3/4, -y+5/4, z+1/2'
'-x+3/4, y+1/2, -z+5/4'
'x, -y+5/4, -z+5/4'
'x+1/2, y, z+1/2'
'-x+5/4, -y+3/4, z+1/2'
'-x+5/4, y, -z+5/4'
'x+1/2, -y+3/4, -z+5/4'
'x+1/2, y+1/2, z'
'-x+5/4, -y+5/4, z'
'-x+5/4, y+1/2, -z+3/4'
'x+1/2, -y+5/4, -z+3/4'
'-x, -y, -z'
'x-3/4, y-3/4, -z'
'x-3/4, -y, z-3/4'
'-x, y-3/4, z-3/4'
'-x, -y+1/2, -z+1/2'
'x-3/4, y-1/4, -z+1/2'
'x-3/4, -y+1/2, z-1/4'
'-x, y-1/4, z-1/4'
'-x+1/2, -y, -z+1/2'
'x-1/4, y-3/4, -z+1/2'
'x-1/4, -y, z-1/4'
'-x+1/2, y-3/4, z-1/4'
'-x+1/2, -y+1/2, -z'
'x-1/4, y-1/4, -z'
'x-1/4, -y+1/2, z-3/4'
'-x+1/2, y-1/4, z-3/4'

loop_
_atom_site_label
_atom_site_type_symbol
_atom_site_fract_x
_atom_site_fract_y
_atom_site_fract_z
_atom_site_U_iso_or_equiv
_atom_site_adp_type
_atom_site_occupancy
_atom_site_symmetry_multiplicity
_atom_site_calc_flag
_atom_site_refinement_flags
Zn1 Zn 0.999515(13) 0.306728(10) 0.065677(9) 0.01633(12) Uani 1 1 d .
Zn2 Zn 1.1250 0.374226(14) 0.1250 0.01564(13) Uani 1 2 d S
C1 C 0.72307(12) 0.33355(9) 0.06061(8) 0.0178(5) Uani 1 1 d .
C2 C 0.73914(11) 0.28900(9) 0.03091(8) 0.0164(5) Uani 1 1 d .
C3 C 0.80443(11) 0.26962(9) 0.02514(8) 0.0171(5) Uani 1 1 d .
C4 C 0.86383(12) 0.28629(10) 0.05368(9) 0.0230(5) Uani 1 1 d .
C5 C 0.81425(11) 0.23100(9) -0.00576(8) 0.0183(5) Uani 1 1 d .
H5A H 0.8576 0.2182 -0.0098 0.022 Uiso 1 1 calc R
C6 C 1.21937(12) 0.30037(10) 0.08547(8) 0.0209(5) Uani 1 1 d .
C7 C 1.23338(13) 0.27313(10) 0.04124(8) 0.0215(5) Uani 1 1 d .
C8 C 1.18546(13) 0.27115(11) 0.00589(9) 0.0244(5) Uani 1 1 d .
C9 C 1.20320(13) 0.24839(11) -0.03493(9) 0.0257(6) Uani 1 1 d .
H9A H 1.1719 0.2475 -0.0587 0.031 Uiso 1 1 calc R
C10 C 1.11435(15) 0.29170(15) 0.01137(10) 0.0389(8) Uani 1 1 d .
O1 O 0.75740(11) 0.37140(7) 0.05497(7) 0.0328(5) Uani 1 1 d .
O2 O 0.67303(10) 0.32844(7) 0.08661(7) 0.0299(4) Uani 1 1 d .
O3 O 0.85480(12) 0.29843(11) 0.09339(8) 0.0523(7) Uani 1 1 d .
O4 O 0.92046(9) 0.28361(8) 0.03340(7) 0.0318(5) Uani 1 1 d .
O5 O 1.24720(12) 0.28388(9) 0.12024(6) 0.0361(5) Uani 1 1 d .
O6 O 1.18195(11) 0.33775(8) 0.08310(7) 0.0373(5) Uani 1 1 d .
O7 O 1.1002(10) 0.3295(6) -0.0135(8) 0.063(4) Uani 0.50 1 d P
O7' O 1.0862(10) 0.3102(7) -0.0181(8) 0.078(6) Uani 0.50 1 d P
O8 O 1.08225(10) 0.27454(9) 0.04565(9) 0.0443(6) Uani 1 1 d .

loop_
_atom_site_aniso_label
_atom_site_aniso_U_11
_atom_site_aniso_U_22
_atom_site_aniso_U_33
_atom_site_aniso_U_23
_atom_site_aniso_U_13
_atom_site_aniso_U_12
Zn1 0.01268(17) 0.01981(18) 0.01650(17) 0.00090(10) -0.00227(9) -0.00178(10)
Zn2 0.0172(2) 0.0157(2) 0.0141(2) 0.000 -0.00341(13) 0.000
C1 0.0156(11) 0.0198(12) 0.0181(11) -0.0065(9) -0.0035(9) 0.0035(9)
C2 0.0154(10) 0.0153(11) 0.0184(11) -0.0047(9) 0.0015(9) -0.0009(9)
C3 0.0128(10) 0.0186(11) 0.0199(11) -0.0039(9) -0.0007(9) -0.0015(9)
C4 0.0163(11) 0.0219(13) 0.0307(14) -0.0062(11) -0.0065(10) 0.0008(10)
C5 0.0103(9) 0.0214(12) 0.0232(12) -0.0053(9) 0.0006(9) 0.0017(9)
C6 0.0171(11) 0.0263(13) 0.0193(12) -0.0082(10) 0.0031(9) -0.0031(10)
C7 0.0196(11) 0.0282(14) 0.0167(11) -0.0065(10) 0.0016(9) 0.0033(10)
C8 0.0165(11) 0.0347(15) 0.0219(12) -0.0063(11) -0.0004(9) 0.0078(10)
C9 0.0180(12) 0.0398(15) 0.0195(12) -0.0079(11) -0.0036(9) 0.0046(11)
C10 0.0211(13) 0.070(2) 0.0252(14) -0.0108(15) -0.0033(11) 0.0184(14)
O1 0.0338(11) 0.0212(10) 0.0435(12) -0.0119(9) 0.0086(9) -0.0066(8)
O2 0.0285(10) 0.0269(10) 0.0342(10) -0.0138(8) 0.0142(8) -0.0009(8)
O3 0.0324(11) 0.089(2) 0.0351(12) -0.0345(13) -0.0103(10) 0.0045(12)
O4 0.0143(8) 0.0448(12) 0.0364(11) -0.0113(9) -0.0036(8) -0.0055(8)
O5 0.0432(12) 0.0473(13) 0.0179(9) -0.0127(9) -0.0058(8) 0.0109(10)
O6 0.0487(13) 0.0375(12) 0.0258(10) -0.0109(9) 0.0043(9) 0.0174(10)
O7 0.054(10) 0.094(9) 0.041(5) 0.019(6) 0.010(6) 0.053(7)
O7' 0.034(6) 0.158(17) 0.042(5) 0.023(10) 0.005(4) 0.049(9)
O8 0.0218(10) 0.0485(14) 0.0625(15) 0.0017(12) 0.0141(10) 0.0098(10)

loop_
_atom_type_symbol
_atom_type_description
_atom_type_scat_dispersion_real
_atom_type_scat_dispersion_imag
_atom_type_scat_source
C C 0.0033 0.0016 'International Tables Vol C Tables 4.2.6.8 and 6.1.1.4'
H H 0.0000 0.0000 'International Tables Vol C Tables 4.2.6.8 and 6.1.1.4'
N N 0.0061 0.0033 'International Tables Vol C Tables 4.2.6.8 and 6.1.1.4'
O O 0.0106 0.0060 'International Tables Vol C Tables 4.2.6.8 and 6.1.1.4'
Zn Zn 0.2839 1.4301 'International Tables Vol C Tables 4.2.6.8 and 6.1.1.4'

loop_
_geom_angle_atom_site_label_1
_geom_angle_atom_site_label_2
_geom_angle_atom_site_label_3
_geom_angle
_geom_angle_site_symmetry_1
_geom_angle_site_symmetry_3
O4 Zn1 O8 113.03(10) . .
O4 Zn1 O1 100.53(9) . 2_655
O8 Zn1 O1 116.72(10) . 2_655
O4 Zn1 O5 113.04(9) . 11_654
O8 Zn1 O5 96.91(10) . 11_654
O1 Zn1 O5 117.41(10) 2_655 11_654
O6 Zn2 O6 118.98(14) 11_654 .
O6 Zn2 O2 104.49(9) 11_654 12_554
O6 Zn2 O2 114.47(9) . 12_554
O6 Zn2 O2 114.47(9) 11_654 2_655
O6 Zn2 O2 104.49(9) . 2_655
O2 Zn2 O2 98.26(12) 12_554 2_655
O1 C1 O2 127.2(2) . .
O1 C1 C2 117.4(2) . .
O2 C1 C2 115.2(2) . .
C5 C2 C3 119.3(2) 29_655 .
C5 C2 C1 116.7(2) 29_655 .
C3 C2 C1 123.8(2) . .
C5 C3 C2 119.0(2) . .
C5 C3 C4 118.2(2) . .
C2 C3 C4 122.6(2) . .
O3 C4 O4 126.1(2) . .
O3 C4 C3 119.5(2) . .
O4 C4 C3 114.3(2) . .
C3 C5 C2 121.7(2) . 29_655
O5 C6 O6 126.6(2) . .
O5 C6 C7 116.6(2) . .
O6 C6 C7 116.8(2) . .
C9 C7 C8 119.6(2) 29_755 .
C9 C7 C6 118.6(2) 29_755 .
C8 C7 C6 121.7(2) . .
C9 C8 C7 118.7(2) . .
C9 C8 C10 119.0(2) . .
C7 C8 C10 122.2(2) . .
C8 C9 C7 121.7(2) . 29_755
O7' C10 O7 28.1(13) . .
O7' C10 O8 120.7(11) . .
O7 C10 O8 128.8(10) . .
O7' C10 C8 122.1(11) . .
O7 C10 C8 115.5(10) . .
O8 C10 C8 114.4(3) . .
C1 O1 Zn1 138.78(18) . 2_655
C1 O2 Zn2 131.52(17) . 2_655
C4 O4 Zn1 117.87(17) . .
C6 O5 Zn1 133.09(19) . 11_654
C6 O6 Zn2 135.89(18) . .
C10 O8 Zn1 119.7(2) . .

loop_
_geom_bond_atom_site_label_1
_geom_bond_atom_site_label_2
_geom_bond_distance
_geom_bond_site_symmetry_2
Zn1 O4 1.9265(18) .
Zn1 O8 1.939(2) .
Zn1 O1 1.960(2) 2_655
Zn1 O5 1.9714(19) 11_654
Zn2 O6 1.9293(19) 11_654
Zn2 O6 1.9293(19) .
Zn2 O2 1.9424(18) 12_554
Zn2 O2 1.9424(18) 2_655
C1 O1 1.233(3) .
C1 O2 1.254(3) .
C1 C2 1.512(3) .
C2 C5 1.393(3) 29_655
C2 C3 1.400(3) .
C3 C5 1.389(3) .
C3 C4 1.507(3) .
C4 O3 1.219(3) .
C4 O4 1.267(3) .
C5 C2 1.393(3) 29_655
C6 O5 1.237(3) .
C6 O6 1.248(3) .
C6 C7 1.511(3) .
C7 C9 1.391(3) 29_755
C7 C8 1.402(4) .
C8 C9 1.385(4) .
C8 C10 1.517(3) .
C9 C7 1.391(3) 29_755
C10 O7' 1.14(2) .
C10 O7 1.28(2) .
C10 O8 1.272(4) .
O1 Zn1 1.960(2) 2_655
O2 Zn2 1.9424(18) 2_655
O5 Zn1 1.9714(19) 11_654
